data_1527648
loop_
_publ_author_name
'Klevtsov, P.V.'
'Klevtsova, R.F.'

_publ_section_title
;
 Crystallographic investigation of a double tungstate, Li Fe (W O4)2
;
_journal_name_full Kristallografiya
_journal_page_first 294
_journal_page_last 298
_journal_volume 15
_journal_year 1970
_chemical_formula_sum 'Fe Li O8 W2'
_chemical_name_systematic 'Li Fe (W O4)2'
_space_group_IT_number 15
_symmetry_space_group_name_Hall '-C 2yc'
_symmetry_space_group_name_H-M 'C 1 2/c 1'
_cell_angle_alpha 90
_cell_angle_beta 90.3
_cell_angle_gamma 90
_cell_formula_units_Z 4
_cell_length_a 9.26
_cell_length_b 11.38
_cell_length_c 4.91
_cell_volume 517.403
_citation_journal_id_ASTM KRISAJ
_cod_data_source_file Klevtsov_KRISAJ_1970_1889.cif
_cod_data_source_block Fe1Li1O8W2
_cod_original_cell_volume 517.4028
_cod_original_formula_sum 'Fe1 Li1 O8 W2'
_cod_database_code 1527648

loop_
_symmetry_equiv_pos_as_xyz
x,y,z
-x,y,-z+1/2
-x,-y,-z
x,-y,z-1/2
x+1/2,y+1/2,z
-x+1/2,y+1/2,-z+1/2
-x+1/2,-y+1/2,-z
x+1/2,-y+1/2,z-1/2

loop_
_atom_site_label
_atom_site_type_symbol
_atom_site_fract_x
_atom_site_fract_y
_atom_site_fract_z
_atom_site_occupancy
_atom_site_U_iso_or_equiv
W1 W+6 0.246 0.0914 0.247 1 0.0
O4 O-2 0.378 0.697 0.389 1 0.0
O3 O-2 0.356 0.552 0.929 1 0.0
O2 O-2 0.392 0.178 0.42 1 0.0
O1 O-2 0.387 0.062 0.94 1 0.0
Fe1 Fe+3 0 0.336 0.25 1 0.0
Li1 Li+1 0.5 0.327 0.25 1 0.0
